data_4128514
loop_
_publ_author_name
'Li, Jia'
'Jiang, Lianyan'
'Chen, Sheng'
'Kirchon, Angelo'
'Li, Bao'
'Li, Yanshuo'
'Zhou, Hong-Cai'

_publ_section_title
;
 Metal-Organic Framework Containing Planar Metal-Binding Sites:
 Efficiently and Cost-Effectively Enhancing the Kinetic Separation of
 C<sub>2</sub>H<sub>2</sub>/C<sub>2</sub>H<sub>4</sub>.
;
_journal_issue 9
_journal_name_full 'Journal of the American Chemical Society'
_journal_page_first 3807
_journal_page_last 3811
_journal_paper_doi 10.1021/jacs.8b13463
_journal_volume 141
_journal_year 2019
_chemical_formula_moiety '0.13(C480 H480 Cu136 N480 O96)'
_chemical_formula_sum 'C60 H60 Cu17 N60 O12'
_chemical_formula_weight 2893.86
_space_group_crystal_system cubic
_space_group_IT_number 230
_space_group_name_Hall '-I 4bd 2c 3'
_space_group_name_H-M_alt 'I a -3 d'
_atom_sites_solution_hydrogens mixed
_atom_sites_solution_primary iterative
_audit_creation_date 2018-08-23
_audit_creation_method
;
Olex2 1.2-beta
(compiled 2018.05.29 svn.r3508 for OlexSys, GUI svn.r5506)
;
_cell_angle_alpha 90
_cell_angle_beta 90
_cell_angle_gamma 90
_cell_formula_units_Z 8
_cell_length_a 31.272(4)
_cell_length_b 31.272(4)
_cell_length_c 31.272(4)
_cell_measurement_reflns_used 588140
_cell_measurement_temperature 293(2)
_cell_measurement_theta_max 28.0870
_cell_measurement_theta_min 3.6530
_cell_volume 30582(7)
_computing_molecular_graphics 'Olex2 (Dolomanov et al., 2009)'
_computing_publication_material 'Olex2 (Dolomanov et al., 2009)'
_computing_structure_refinement 'ShelXL (Sheldrick, 2015)'
_computing_structure_solution
;
Superflip (Palatinus & Chapuis, 2007;Palatinus & van der Lee, 2008;
Palatinus et al., 2012)
;
_diffrn_ambient_temperature 293(2)
_diffrn_measured_fraction_theta_full 0.997
_diffrn_measured_fraction_theta_max 0.998
_diffrn_measurement_device_type 'Bruker APEX-II CCD'
_diffrn_measurement_method '\w scans'
_diffrn_radiation_type MoK\a
_diffrn_radiation_wavelength 0.71073
_diffrn_reflns_av_R_equivalents 0.0380
_diffrn_reflns_av_unetI/netI 0.0105
_diffrn_reflns_Laue_measured_fraction_full 0.997
_diffrn_reflns_Laue_measured_fraction_max 0.998
_diffrn_reflns_limit_h_max 42
_diffrn_reflns_limit_h_min -35
_diffrn_reflns_limit_k_max 42
_diffrn_reflns_limit_k_min -34
_diffrn_reflns_limit_l_max 34
_diffrn_reflns_limit_l_min -42
_diffrn_reflns_number 72448
_diffrn_reflns_point_group_measured_fraction_full 0.997
_diffrn_reflns_point_group_measured_fraction_max 0.998
_diffrn_reflns_theta_full 25.242
_diffrn_reflns_theta_max 29.173
_diffrn_reflns_theta_min 2.437
_diffrn_standards_number 0
_exptl_absorpt_coefficient_mu 2.364
_exptl_absorpt_correction_type none
_exptl_crystal_colour green
_exptl_crystal_density_diffrn 1.257
_exptl_crystal_description block
_exptl_crystal_F_000 11432
_exptl_crystal_size_max 0.2
_exptl_crystal_size_mid 0.2
_exptl_crystal_size_min 0.1
_refine_diff_density_max 0.845
_refine_diff_density_min -0.449
_refine_diff_density_rms 0.067
_refine_ls_extinction_coef 0.00014(4)
_refine_ls_extinction_expression Fc^*^=kFc[1+0.001xFc^2^\l^3^/sin(2\q)]^-1/4^
_refine_ls_extinction_method 'SHELXL-2014/7 (Sheldrick 2014'
_refine_ls_goodness_of_fit_ref 1.183
_refine_ls_hydrogen_treatment constr
_refine_ls_matrix_type full
_refine_ls_number_parameters 115
_refine_ls_number_reflns 3452
_refine_ls_number_restraints 0
_refine_ls_restrained_S_all 1.183
_refine_ls_R_factor_all 0.0735
_refine_ls_R_factor_gt 0.0622
_refine_ls_shift/su_max 0.002
_refine_ls_shift/su_mean 0.000
_refine_ls_structure_factor_coef Fsqd
_refine_ls_weighting_details 'w=1/[\s^2^(Fo^2^)+(0.0887P)^2^+34.2722P] where P=(Fo^2^+2Fc^2^)/3'
_refine_ls_weighting_scheme calc
_refine_ls_wR_factor_gt 0.1830
_refine_ls_wR_factor_ref 0.1953
_reflns_Friedel_coverage 0.000
_reflns_number_gt 2985
_reflns_number_total 3452
_reflns_threshold_expression 'I > 2\s(I)'
_cod_data_source_file ja8b13463_si_002.cif
_cod_data_source_block NbU-1
_cod_original_cell_volume 30581(11)
_cod_database_code 4128514
_shelx_shelxl_version_number 2014/7
_shelx_space_group_comment
;
The symmetry employed for this shelxl refinement is uniquely defined
by the following loop, which should always be used as a source of
symmetry information in preference to the above space-group names.
They are only intended as comments.
;
_olex2_refinement_description
;
1. Fixed Uiso
 At 1.2 times of:
  All C(H) groups, All N(H,H) groups, All O(H) groups
2.a Rotating group:
 N3(H3A,H3B)
2.b Ternary CH refined with riding coordinates:
 O1(H1)
2.c Aromatic/amide H refined with riding coordinates:
 C2(H2), C5(H5)
;
_olex2_submission_special_instructions 'No special instructions were received'

loop_
_space_group_symop_operation_xyz
'x, y, z'
'-x+1/2, -y, z+1/2'
'-x, y+1/2, -z+1/2'
'x+1/2, -y+1/2, -z'
'z, x, y'
'z+1/2, -x+1/2, -y'
'-z+1/2, -x, y+1/2'
'-z, x+1/2, -y+1/2'
'y, z, x'
'-y, z+1/2, -x+1/2'
'y+1/2, -z+1/2, -x'
'-y+1/2, -z, x+1/2'
'y+3/4, x+1/4, -z+1/4'
'-y+3/4, -x+3/4, -z+3/4'
'y+1/4, -x+1/4, z+3/4'
'-y+1/4, x+3/4, z+1/4'
'x+3/4, z+1/4, -y+1/4'
'-x+1/4, z+3/4, y+1/4'
'-x+3/4, -z+3/4, -y+3/4'
'x+1/4, -z+1/4, y+3/4'
'z+3/4, y+1/4, -x+1/4'
'z+1/4, -y+1/4, x+3/4'
'-z+1/4, y+3/4, x+1/4'
'-z+3/4, -y+3/4, -x+3/4'
'x+1/2, y+1/2, z+1/2'
'-x+1, -y+1/2, z+1'
'-x+1/2, y+1, -z+1'
'x+1, -y+1, -z+1/2'
'z+1/2, x+1/2, y+1/2'
'z+1, -x+1, -y+1/2'
'-z+1, -x+1/2, y+1'
'-z+1/2, x+1, -y+1'
'y+1/2, z+1/2, x+1/2'
'-y+1/2, z+1, -x+1'
'y+1, -z+1, -x+1/2'
'-y+1, -z+1/2, x+1'
'y+5/4, x+3/4, -z+3/4'
'-y+5/4, -x+5/4, -z+5/4'
'y+3/4, -x+3/4, z+5/4'
'-y+3/4, x+5/4, z+3/4'
'x+5/4, z+3/4, -y+3/4'
'-x+3/4, z+5/4, y+3/4'
'-x+5/4, -z+5/4, -y+5/4'
'x+3/4, -z+3/4, y+5/4'
'z+5/4, y+3/4, -x+3/4'
'z+3/4, -y+3/4, x+5/4'
'-z+3/4, y+5/4, x+3/4'
'-z+5/4, -y+5/4, -x+5/4'
'-x, -y, -z'
'x-1/2, y, -z-1/2'
'x, -y-1/2, z-1/2'
'-x-1/2, y-1/2, z'
'-z, -x, -y'
'-z-1/2, x-1/2, y'
'z-1/2, x, -y-1/2'
'z, -x-1/2, y-1/2'
'-y, -z, -x'
'y, -z-1/2, x-1/2'
'-y-1/2, z-1/2, x'
'y-1/2, z, -x-1/2'
'-y-3/4, -x-1/4, z-1/4'
'y-3/4, x-3/4, z-3/4'
'-y-1/4, x-1/4, -z-3/4'
'y-1/4, -x-3/4, -z-1/4'
'-x-3/4, -z-1/4, y-1/4'
'x-1/4, -z-3/4, -y-1/4'
'x-3/4, z-3/4, y-3/4'
'-x-1/4, z-1/4, -y-3/4'
'-z-3/4, -y-1/4, x-1/4'
'-z-1/4, y-1/4, -x-3/4'
'z-1/4, -y-3/4, -x-1/4'
'z-3/4, y-3/4, x-3/4'
'-x+1/2, -y+1/2, -z+1/2'
'x, y+1/2, -z'
'x+1/2, -y, z'
'-x, y, z+1/2'
'-z+1/2, -x+1/2, -y+1/2'
'-z, x, y+1/2'
'z, x+1/2, -y'
'z+1/2, -x, y'
'-y+1/2, -z+1/2, -x+1/2'
'y+1/2, -z, x'
'-y, z, x+1/2'
'y, z+1/2, -x'
'-y-1/4, -x+1/4, z+1/4'
'y-1/4, x-1/4, z-1/4'
'-y+1/4, x+1/4, -z-1/4'
'y+1/4, -x-1/4, -z+1/4'
'-x-1/4, -z+1/4, y+1/4'
'x+1/4, -z-1/4, -y+1/4'
'x-1/4, z-1/4, y-1/4'
'-x+1/4, z+1/4, -y-1/4'
'-z-1/4, -y+1/4, x+1/4'
'-z+1/4, y+1/4, -x-1/4'
'z+1/4, -y-1/4, -x+1/4'
'z-1/4, y-1/4, x-1/4'

loop_
_atom_site_label
_atom_site_type_symbol
_atom_site_fract_x
_atom_site_fract_y
_atom_site_fract_z
_atom_site_U_iso_or_equiv
_atom_site_adp_type
_atom_site_occupancy
_atom_site_site_symmetry_order
_atom_site_calc_flag
_atom_site_refinement_flags_posn
_atom_site_refinement_flags_adp
_atom_site_refinement_flags_occupancy
Cu3 Cu 0.5000 0.7500 0.3750 0.0702(3) Uani 1 4 d S T P
Cu1 Cu 0.5000 1.0000 0.5000 0.0726(4) Uani 1 6 d S T P
Cu2 Cu 0.56761(2) 0.92781(2) 0.50271(2) 0.0848(3) Uani 1 1 d . . .
O1 O 0.50726(10) 0.93475(12) 0.49043(11) 0.0908(10) Uani 1 1 d . . .
H1 H 0.4877 0.9162 0.5064 0.109 Uiso 1 1 calc R . .
N2 N 0.51410(9) 0.80120(10) 0.41116(10) 0.0688(7) Uani 1 1 d . . .
N1 N 0.51737(11) 0.87202(11) 0.42795(10) 0.0751(8) Uani 1 1 d . . .
N5 N 0.56357(10) 0.86562(12) 0.49024(11) 0.0787(9) Uani 1 1 d . . .
N4 N 0.58230(12) 0.79351(13) 0.50800(12) 0.0840(9) Uani 1 1 d . . .
N3 N 0.56157(12) 0.73575(12) 0.46650(14) 0.0926(11) Uani 1 1 d . . .
H3A H 0.5619 0.7223 0.4908 0.111 Uiso 1 1 d GR . .
H3B H 0.5389 0.7283 0.4524 0.111 Uiso 1 1 d GR . .
C1 C 0.54136(11) 0.84966(13) 0.45710(12) 0.0698(8) Uani 1 1 d . . .
C2 C 0.50173(12) 0.84085(12) 0.40203(12) 0.0711(9) Uani 1 1 d . . .
H2 H 0.4835 0.8469 0.3793 0.085 Uiso 1 1 calc R . .
C3 C 0.53958(11) 0.80680(13) 0.44714(12) 0.0687(8) Uani 1 1 d . . .
C4 C 0.56066(12) 0.77747(14) 0.47308(13) 0.0748(9) Uani 1 1 d . . .
C5 C 0.58266(14) 0.83472(16) 0.51412(14) 0.0829(11) Uani 1 1 d . . .
H5 H 0.5979 0.8442 0.5378 0.099 Uiso 1 1 calc R . .

loop_
_atom_site_aniso_label
_atom_site_aniso_U_11
_atom_site_aniso_U_22
_atom_site_aniso_U_33
_atom_site_aniso_U_23
_atom_site_aniso_U_13
_atom_site_aniso_U_12
Cu3 0.0676(4) 0.0676(4) 0.0755(6) 0.000 0.000 0.000
Cu1 0.0726(4) 0.0726(4) 0.0726(4) -0.0195(3) -0.0195(3) 0.0195(3)
Cu2 0.0822(4) 0.0901(4) 0.0821(4) -0.0272(3) -0.0260(2) 0.0281(3)
O1 0.0758(17) 0.111(2) 0.0860(19) -0.0275(16) -0.0132(14) 0.0308(15)
N2 0.0573(15) 0.0739(18) 0.0750(17) -0.0038(14) -0.0038(13) 0.0040(13)
N1 0.0740(19) 0.0759(19) 0.0755(19) -0.0141(15) -0.0115(14) 0.0132(15)
N5 0.0696(18) 0.092(2) 0.0744(19) -0.0128(16) -0.0102(14) 0.0148(16)
N4 0.078(2) 0.092(2) 0.082(2) 0.0090(17) -0.0127(17) -0.0010(18)
N3 0.093(2) 0.078(2) 0.108(3) 0.0179(19) -0.026(2) -0.0127(18)
C1 0.0584(18) 0.082(2) 0.069(2) -0.0070(17) -0.0052(15) 0.0088(16)
C2 0.0641(19) 0.076(2) 0.073(2) -0.0119(17) -0.0050(16) 0.0107(16)
C3 0.0562(17) 0.077(2) 0.072(2) -0.0006(16) 0.0000(15) -0.0004(15)
C4 0.067(2) 0.080(2) 0.077(2) 0.0027(18) 0.0006(17) -0.0039(17)
C5 0.072(2) 0.098(3) 0.079(2) -0.004(2) -0.0139(19) 0.005(2)

loop_
_atom_type_symbol
_atom_type_description
_atom_type_scat_dispersion_real
_atom_type_scat_dispersion_imag
_atom_type_scat_source
C C 0.0033 0.0016 'International Tables Vol C Tables 4.2.6.8 and 6.1.1.4'
H H 0.0000 0.0000 'International Tables Vol C Tables 4.2.6.8 and 6.1.1.4'
N N 0.0061 0.0033 'International Tables Vol C Tables 4.2.6.8 and 6.1.1.4'
O O 0.0106 0.0060 'International Tables Vol C Tables 4.2.6.8 and 6.1.1.4'
Cu Cu 0.3201 1.2651 'International Tables Vol C Tables 4.2.6.8 and 6.1.1.4'

loop_
_geom_angle_atom_site_label_1
_geom_angle_atom_site_label_2
_geom_angle_atom_site_label_3
_geom_angle
_geom_angle_site_symmetry_1
_geom_angle_site_symmetry_3
N2 Cu3 N2 108.47(9) . 87_656
N2 Cu3 N2 108.47(9) 87_656 26_564
N2 Cu3 N2 111.50(19) . 26_564
N2 Cu3 N2 108.46(9) . 64_576
N2 Cu3 N2 111.50(19) 87_656 64_576
N2 Cu3 N2 108.47(9) 64_576 26_564
O1 Cu1 O1 76.48(14) 56_575 11_466
O1 Cu1 O1 76.48(14) 8_656 59_765
O1 Cu1 O1 76.48(14) 59_765 .
O1 Cu1 O1 76.48(14) 49_676 11_466
O1 Cu1 O1 103.52(14) 49_676 59_765
O1 Cu1 O1 103.52(14) 8_656 .
O1 Cu1 O1 103.52(14) 8_656 11_466
O1 Cu1 O1 180.0 56_575 8_656
O1 Cu1 O1 76.48(14) 56_575 .
O1 Cu1 O1 103.52(14) 56_575 49_676
O1 Cu1 O1 180.0 49_676 .
O1 Cu1 O1 76.48(14) 8_656 49_676
O1 Cu1 O1 103.52(14) 11_466 .
O1 Cu1 O1 103.52(14) 56_575 59_765
O1 Cu1 O1 180.0 59_765 11_466
O1 Cu2 O1 82.3(2) . 59_765
O1 Cu2 N1 173.11(14) . 59_765
O1 Cu2 N5 90.50(14) . .
O1 Cu2 N5 170.77(13) 59_765 .
N1 Cu2 O1 90.99(13) 59_765 59_765
N1 Cu2 N5 96.33(13) 59_765 .
Cu1 O1 H1 116.1 . .
Cu2 O1 Cu1 99.96(18) 56_575 .
Cu2 O1 Cu1 100.84(16) . .
Cu2 O1 Cu2 105.30(17) . 56_575
Cu2 O1 H1 116.1 56_575 .
Cu2 O1 H1 116.1 . .
C2 N2 Cu3 124.0(2) . .
C2 N2 C3 102.9(3) . .
C3 N2 Cu3 133.0(3) . .
C1 N1 Cu2 128.7(3) . 56_575
C2 N1 Cu2 127.7(3) . 56_575
C2 N1 C1 103.1(3) . .
C1 N5 Cu2 123.2(3) . .
C1 N5 C5 112.7(4) . .
C5 N5 Cu2 124.0(3) . .
C5 N4 C4 118.7(4) . .
H3A N3 H3B 109.0 . .
C4 N3 H3A 110.1 . .
C4 N3 H3B 109.1 . .
N1 C1 C3 108.9(3) . .
N5 C1 N1 127.3(4) . .
N5 C1 C3 123.8(4) . .
N2 C2 N1 115.9(3) . .
N2 C2 H2 122.1 . .
N1 C2 H2 122.1 . .
N2 C3 C4 131.4(4) . .
C1 C3 N2 109.2(3) . .
C1 C3 C4 119.4(4) . .
N4 C4 C3 117.0(4) . .
N3 C4 N4 118.1(4) . .
N3 C4 C3 124.8(4) . .
N5 C5 H5 115.9 . .
N4 C5 N5 128.2(4) . .
N4 C5 H5 115.9 . .

loop_
_geom_bond_atom_site_label_1
_geom_bond_atom_site_label_2
_geom_bond_distance
_geom_bond_site_symmetry_2
Cu3 N2 2.009(3) .
Cu3 N2 2.009(3) 64_576
Cu3 N2 2.009(3) 87_656
Cu3 N2 2.009(3) 26_564
Cu1 O1 2.075(3) .
Cu1 O1 2.075(3) 49_676
Cu1 O1 2.075(3) 11_466
Cu1 O1 2.075(3) 8_656
Cu1 O1 2.075(3) 56_575
Cu1 O1 2.075(3) 59_765
Cu2 O1 1.938(3) .
Cu2 O1 1.965(3) 59_765
Cu2 N1 1.943(3) 59_765
Cu2 N5 1.988(4) .
O1 Cu2 1.965(3) 56_575
O1 H1 0.9800 .
N2 C2 1.330(5) .
N2 C3 1.390(5) .
N1 Cu2 1.943(3) 56_575
N1 C1 1.372(5) .
N1 C2 1.359(5) .
N5 C1 1.344(5) .
N5 C5 1.359(6) .
N4 C4 1.379(5) .
N4 C5 1.303(6) .
N3 H3A 0.8684 .
N3 H3B 0.8660 .
N3 C4 1.321(6) .
C1 C3 1.377(6) .
C2 H2 0.9300 .
C3 C4 1.391(6) .
C5 H5 0.9300 .

loop_
_platon_squeeze_void_nr
_platon_squeeze_void_average_x
_platon_squeeze_void_average_y
_platon_squeeze_void_average_z
_platon_squeeze_void_volume
_platon_squeeze_void_count_electrons
_platon_squeeze_void_content
1 0.164 0.047 0.116 8025 1623 ' '
2 0.672 -0.053 0.095 8025 1623 ' '
